data_7159747
loop_
_publ_author_name
'Li, Ping'
'Du, Zhongjian'
'Wu, Baofeng'
'Zhao, Xin'
'You, Yang'en'

_publ_section_title
;
 Highly effective and selective FeBr<sub>3</sub>-promoted deuterium
 bromination/cyclization of 1,<i>n</i>-enynes.
;
_journal_issue 5
_journal_name_full 'Organic &amp; biomolecular chemistry'
_journal_page_first 959
_journal_page_last 964
_journal_paper_doi 10.1039/d3ob01778h
_journal_volume 22
_journal_year 2024
_chemical_formula_moiety 'C20 H21 Br2 N O2 S'
_chemical_formula_sum 'C20 H21 Br2 N O2 S'
_chemical_formula_weight 499.26
_space_group_crystal_system monoclinic
_space_group_IT_number 14
_space_group_name_Hall '-P 2ybc'
_space_group_name_H-M_alt 'P 1 21/c 1'
_atom_sites_solution_hydrogens geom
_atom_sites_solution_primary dual
_audit_creation_date 2023-04-12
_audit_creation_method
;
Olex2 1.5
(compiled 2023.03.06 svn.rbb2c1857 for OlexSys, GUI svn.r6748)
;
_audit_update_record
;
2023-08-10 deposited with the CCDC.	2024-01-03 downloaded from the CCDC.
;
_cell_angle_alpha 90
_cell_angle_beta 97.850(2)
_cell_angle_gamma 90
_cell_formula_units_Z 4
_cell_length_a 24.3597(8)
_cell_length_b 6.0092(2)
_cell_length_c 13.7493(5)
_cell_measurement_reflns_used 9505
_cell_measurement_temperature 100.00
_cell_measurement_theta_max 71.96
_cell_measurement_theta_min 6.51
_cell_volume 1993.79(12)
_computing_cell_refinement 'SAINT V8.40B (?, 2016)'
_computing_data_reduction 'SAINT V8.40B (?, 2016)'
_computing_molecular_graphics 'Olex2 1.5 (Dolomanov et al., 2009)'
_computing_publication_material 'Olex2 1.5 (Dolomanov et al., 2009)'
_computing_structure_refinement 'XL  (Sheldrick, 2008)'
_computing_structure_solution 'SHELXT 2018/2 (Sheldrick, 2018)'
_diffrn_ambient_temperature 100.00
_diffrn_detector 'Bruker APEX2 area detector'
_diffrn_detector_area_resol_mean 7.9
_diffrn_detector_type 'CCD area detector'
_diffrn_measured_fraction_theta_full 0.997
_diffrn_measured_fraction_theta_max 0.996
_diffrn_measurement_device 'three-circle diffractometer'
_diffrn_measurement_device_type 'Bruker SMART APEX2 area detector'
_diffrn_measurement_method '\w and \f scans'
_diffrn_radiation_monochromator 'mirror optics'
_diffrn_radiation_probe x-ray
_diffrn_radiation_type CuK\a
_diffrn_radiation_wavelength 1.54178
_diffrn_reflns_av_R_equivalents 0.0546
_diffrn_reflns_av_unetI/netI 0.0293
_diffrn_reflns_Laue_measured_fraction_full 0.997
_diffrn_reflns_Laue_measured_fraction_max 0.996
_diffrn_reflns_limit_h_max 30
_diffrn_reflns_limit_h_min -30
_diffrn_reflns_limit_k_max 7
_diffrn_reflns_limit_k_min -7
_diffrn_reflns_limit_l_max 16
_diffrn_reflns_limit_l_min -16
_diffrn_reflns_number 50364
_diffrn_reflns_point_group_measured_fraction_full 0.997
_diffrn_reflns_point_group_measured_fraction_max 0.996
_diffrn_reflns_theta_full 67.679
_diffrn_reflns_theta_max 72.083
_diffrn_reflns_theta_min 3.663
_diffrn_source 'microfocus sealed X-ray tube'
_diffrn_source_current 1.1
_diffrn_source_power 0.05500000000000001
_diffrn_source_type 'Incoatec I\ms'
_diffrn_source_voltage 50.0
_diffrn_standards_number 0
_exptl_absorpt_coefficient_mu 6.252
_exptl_absorpt_correction_T_max 0.7536
_exptl_absorpt_correction_T_min 0.5115
_exptl_absorpt_correction_type none
_exptl_absorpt_process_details
;
SADABS-2016/2 (Bruker,2016/2) was used for absorption correction.
wR2(int) was 0.1503 before and 0.0728 after correction.
The Ratio of minimum to maximum transmission is 0.6787.
The \l/2 correction factor is Not present.
;
_exptl_crystal_colour colourless
_exptl_crystal_colour_primary colourless
_exptl_crystal_density_diffrn 1.663
_exptl_crystal_description block
_exptl_crystal_F_000 1000
_exptl_crystal_size_max 0.1
_exptl_crystal_size_mid 0.1
_exptl_crystal_size_min 0.1
_refine_diff_density_max 1.044
_refine_diff_density_min -0.713
_refine_diff_density_rms 0.113
_refine_ls_extinction_method none
_refine_ls_goodness_of_fit_ref 1.221
_refine_ls_hydrogen_treatment constr
_refine_ls_matrix_type full
_refine_ls_number_parameters 238
_refine_ls_number_reflns 3920
_refine_ls_number_restraints 0
_refine_ls_restrained_S_all 1.221
_refine_ls_R_factor_all 0.0294
_refine_ls_R_factor_gt 0.0293
_refine_ls_shift/su_max 0.002
_refine_ls_shift/su_mean 0.000
_refine_ls_structure_factor_coef Fsqd
_refine_ls_weighting_details 'w=1/[\s^2^(Fo^2^)+(0.0284P)^2^+2.6925P] where P=(Fo^2^+2Fc^2^)/3'
_refine_ls_weighting_scheme calc
_refine_ls_wR_factor_gt 0.0734
_refine_ls_wR_factor_ref 0.0734
_reflns_Friedel_coverage 0.000
_reflns_number_gt 3898
_reflns_number_total 3920
_reflns_threshold_expression 'I > 2\s(I)'
_cod_data_source_file d3ob01778h2.cif
_cod_data_source_block 1_CCDC1
_cod_depositor_comments 'Adding full bibliography for 7159746--7159747.cif.'
_cod_database_code 7159747
_shelx_shelxl_version_number 2019/1
_shelx_space_group_comment
;
The symmetry employed for this shelxl refinement is uniquely defined
by the following loop, which should always be used as a source of
symmetry information in preference to the above space-group names.
They are only intended as comments.
;
_shelx_estimated_absorpt_t_max 0.574
_shelx_estimated_absorpt_t_min 0.574
_olex2_refinement_description
;
1. Fixed Uiso
 At 1.2 times of:
  All C(H) groups, All C(H,H) groups
 At 1.5 times of:
  All C(H,H,H) groups
2.a Secondary CH2 refined with riding coordinates:
 C1(H1A,H1B), C4(H4A,H4B)
2.b Aromatic/amide H refined with riding coordinates:
 C9(H9), C10(H10), C12(H12), C13(H13), C15(H15), C16(H16), C18(H18), C19(H19)
2.c Idealised Me refined as rotating group:
 C5(H5A,H5B,H5C), C6(H6A,H6B,H6C), C20(H20A,H20B,H20C)
;
_olex2_submission_special_instructions 'No special instructions were received'

loop_
_space_group_symop_operation_xyz
'x, y, z'
'-x, y+1/2, -z+1/2'
'-x, -y, -z'
'x, -y-1/2, z-1/2'

loop_
_atom_site_label
_atom_site_type_symbol
_atom_site_fract_x
_atom_site_fract_y
_atom_site_fract_z
_atom_site_U_iso_or_equiv
_atom_site_adp_type
_atom_site_occupancy
_atom_site_site_symmetry_order
_atom_site_calc_flag
_atom_site_refinement_flags_posn
_atom_site_refinement_flags_adp
_atom_site_refinement_flags_occupancy
_atom_site_disorder_assembly
_atom_site_disorder_group
Br1 Br 0.64524(2) 0.42993(4) 0.33891(2) 0.02032(9) Uani 1 1 d . . . . .
Br2 Br 0.50673(2) -0.27828(4) 0.63617(2) 0.02172(9) Uani 1 1 d . . . . .
S1 S 0.85205(2) 0.78604(10) 0.49770(4) 0.01884(13) Uani 1 1 d . . . . .
O1 O 0.82925(8) 0.9489(3) 0.42739(14) 0.0249(4) Uani 1 1 d . . . . .
O2 O 0.88745(7) 0.8519(3) 0.58479(13) 0.0270(4) Uani 1 1 d . . . . .
N1 N 0.79902(8) 0.6587(3) 0.53476(14) 0.0171(4) Uani 1 1 d . . . . .
C1 C 0.80900(9) 0.4698(4) 0.60330(17) 0.0175(5) Uani 1 1 d . . . . .
H1A H 0.830683 0.516443 0.666181 0.021 Uiso 1 1 calc R U . . .
H1B H 0.828801 0.347680 0.574518 0.021 Uiso 1 1 calc R U . . .
C2 C 0.74982(9) 0.3990(4) 0.61776(16) 0.0146(4) Uani 1 1 d . . . . .
C3 C 0.71889(9) 0.4409(4) 0.51449(16) 0.0142(4) Uani 1 1 d . . . . .
C4 C 0.75296(9) 0.5960(4) 0.45954(17) 0.0175(5) Uani 1 1 d . . . . .
H4A H 0.766544 0.518908 0.403838 0.021 Uiso 1 1 calc R U . . .
H4B H 0.731145 0.728098 0.434569 0.021 Uiso 1 1 calc R U . . .
C5 C 0.74993(10) 0.1573(4) 0.65118(17) 0.0190(5) Uani 1 1 d . . . . .
H5A H 0.712472 0.114700 0.662422 0.028 Uiso 1 1 calc R U . . .
H5B H 0.775473 0.140194 0.712267 0.028 Uiso 1 1 calc R U . . .
H5C H 0.761908 0.061527 0.600363 0.028 Uiso 1 1 calc R U . . .
C6 C 0.72839(10) 0.5521(4) 0.69402(17) 0.0197(5) Uani 1 1 d . . . . .
H6A H 0.729761 0.707198 0.672445 0.030 Uiso 1 1 calc R U . . .
H6B H 0.751680 0.534422 0.757533 0.030 Uiso 1 1 calc R U . . .
H6C H 0.690069 0.512198 0.700669 0.030 Uiso 1 1 calc R U . . .
C7 C 0.67145(9) 0.3515(4) 0.47363(15) 0.0148(4) Uani 1 1 d . . . . .
C8 C 0.63262(9) 0.1988(4) 0.51387(16) 0.0153(4) Uani 1 1 d . . . . .
C9 C 0.62247(9) -0.0143(4) 0.47385(16) 0.0166(4) Uani 1 1 d . . . . .
H9 H 0.641507 -0.061635 0.421612 0.020 Uiso 1 1 calc R U . . .
C10 C 0.58515(9) -0.1570(4) 0.50924(17) 0.0179(4) Uani 1 1 d . . . . .
H10 H 0.578573 -0.301416 0.481993 0.021 Uiso 1 1 calc R U . . .
C11 C 0.55748(9) -0.0846(4) 0.58550(17) 0.0169(5) Uani 1 1 d . . . . .
C12 C 0.56542(9) 0.1272(4) 0.62425(16) 0.0167(4) Uani 1 1 d . . . . .
H12 H 0.545303 0.175880 0.674831 0.020 Uiso 1 1 calc R U . . .
C13 C 0.60311(9) 0.2675(4) 0.58835(16) 0.0163(4) Uani 1 1 d . . . . .
H13 H 0.608882 0.412810 0.614993 0.020 Uiso 1 1 calc R U . . .
C14 C 0.88761(9) 0.5840(4) 0.43794(17) 0.0179(5) Uani 1 1 d . . . . .
C15 C 0.92549(10) 0.4462(4) 0.49381(18) 0.0219(5) Uani 1 1 d . . . . .
H15 H 0.933531 0.467200 0.562767 0.026 Uiso 1 1 calc R U . . .
C16 C 0.95133(10) 0.2786(4) 0.44845(18) 0.0232(5) Uani 1 1 d . . . . .
H16 H 0.977339 0.185281 0.486757 0.028 Uiso 1 1 calc R U . . .
C17 C 0.93992(10) 0.2439(4) 0.34727(18) 0.0198(5) Uani 1 1 d . . . . .
C18 C 0.90216(10) 0.3854(4) 0.29242(17) 0.0199(5) Uani 1 1 d . . . . .
H18 H 0.894387 0.365574 0.223359 0.024 Uiso 1 1 calc R U . . .
C19 C 0.87584(9) 0.5537(4) 0.33667(18) 0.0192(5) Uani 1 1 d . . . . .
H19 H 0.849972 0.647800 0.298453 0.023 Uiso 1 1 calc R U . . .
C20 C 0.96815(11) 0.0596(5) 0.2995(2) 0.0277(6) Uani 1 1 d . . . . .
H20A H 0.944291 -0.072333 0.293288 0.042 Uiso 1 1 calc R U . . .
H20B H 1.003367 0.023563 0.339839 0.042 Uiso 1 1 calc R U . . .
H20C H 0.975230 0.107339 0.234196 0.042 Uiso 1 1 calc R U . . .

loop_
_atom_site_aniso_label
_atom_site_aniso_U_11
_atom_site_aniso_U_22
_atom_site_aniso_U_33
_atom_site_aniso_U_23
_atom_site_aniso_U_13
_atom_site_aniso_U_12
Br1 0.01898(14) 0.02951(15) 0.01247(13) 0.00143(9) 0.00220(9) -0.00452(9)
Br2 0.01931(14) 0.02304(15) 0.02429(14) 0.00423(10) 0.00830(10) -0.00390(9)
S1 0.0177(3) 0.0177(3) 0.0214(3) -0.0019(2) 0.0040(2) -0.0063(2)
O1 0.0267(9) 0.0178(8) 0.0310(10) 0.0039(7) 0.0064(7) -0.0056(7)
O2 0.0249(9) 0.0300(10) 0.0263(9) -0.0083(8) 0.0039(7) -0.0122(8)
N1 0.0164(9) 0.0161(9) 0.0190(9) 0.0003(8) 0.0033(7) -0.0033(8)
C1 0.0167(11) 0.0183(11) 0.0172(11) 0.0013(9) 0.0015(8) -0.0015(9)
C2 0.0144(10) 0.0141(10) 0.0154(10) -0.0002(8) 0.0022(8) -0.0013(8)
C3 0.0151(10) 0.0123(10) 0.0159(10) -0.0008(8) 0.0046(8) 0.0012(8)
C4 0.0153(10) 0.0184(11) 0.0190(11) 0.0027(9) 0.0027(9) -0.0018(9)
C5 0.0181(11) 0.0165(11) 0.0222(11) 0.0030(9) 0.0022(9) 0.0009(9)
C6 0.0226(12) 0.0189(11) 0.0184(11) -0.0039(9) 0.0055(9) -0.0016(9)
C7 0.0160(10) 0.0183(11) 0.0105(9) -0.0009(8) 0.0031(8) 0.0013(9)
C8 0.0118(10) 0.0205(11) 0.0132(10) 0.0000(9) 0.0007(8) -0.0004(9)
C9 0.0147(10) 0.0198(11) 0.0160(10) -0.0005(9) 0.0046(8) 0.0009(9)
C10 0.0174(10) 0.0161(11) 0.0200(11) -0.0002(9) 0.0021(9) 0.0004(9)
C11 0.0128(10) 0.0215(12) 0.0164(11) 0.0046(9) 0.0014(8) -0.0004(9)
C12 0.0149(10) 0.0218(11) 0.0136(10) 0.0011(9) 0.0022(8) 0.0014(9)
C13 0.0148(10) 0.0202(11) 0.0136(10) -0.0012(9) 0.0008(8) 0.0007(9)
C14 0.0131(10) 0.0215(12) 0.0192(11) -0.0003(9) 0.0023(8) -0.0069(9)
C15 0.0175(11) 0.0316(14) 0.0159(11) 0.0014(10) -0.0002(9) -0.0042(10)
C16 0.0162(11) 0.0304(13) 0.0222(12) 0.0063(10) 0.0001(9) 0.0007(10)
C17 0.0168(11) 0.0217(12) 0.0219(12) 0.0012(9) 0.0059(9) -0.0047(9)
C18 0.0191(11) 0.0246(12) 0.0158(11) 0.0010(9) 0.0015(9) -0.0047(10)
C19 0.0149(11) 0.0209(12) 0.0213(12) 0.0058(9) 0.0010(9) -0.0038(9)
C20 0.0262(13) 0.0278(14) 0.0300(14) -0.0006(11) 0.0070(11) 0.0019(11)

loop_
_atom_type_symbol
_atom_type_description
_atom_type_scat_dispersion_real
_atom_type_scat_dispersion_imag
_atom_type_scat_source
C C 0.0181 0.0091 'International Tables Vol C Tables 4.2.6.8 and 6.1.1.4'
H H 0.0000 0.0000 'International Tables Vol C Tables 4.2.6.8 and 6.1.1.4'
Br Br -0.6763 1.2805 'International Tables Vol C Tables 4.2.6.8 and 6.1.1.4'
N N 0.0311 0.0180 'International Tables Vol C Tables 4.2.6.8 and 6.1.1.4'
O O 0.0492 0.0322 'International Tables Vol C Tables 4.2.6.8 and 6.1.1.4'
S S 0.3331 0.5567 'International Tables Vol C Tables 4.2.6.8 and 6.1.1.4'

loop_
_geom_angle_atom_site_label_1
_geom_angle_atom_site_label_2
_geom_angle_atom_site_label_3
_geom_angle
_geom_angle_site_symmetry_1
_geom_angle_site_symmetry_3
_geom_angle_publ_flag
O1 S1 N1 106.19(10) . . ?
O1 S1 C14 109.05(11) . . ?
O2 S1 O1 120.57(11) . . ?
O2 S1 N1 106.19(10) . . ?
O2 S1 C14 107.61(11) . . ?
N1 S1 C14 106.39(10) . . ?
C1 N1 S1 119.29(15) . . ?
C4 N1 S1 117.34(15) . . ?
C4 N1 C1 107.25(18) . . ?
N1 C1 H1A 111.2 . . ?
N1 C1 H1B 111.2 . . ?
N1 C1 C2 102.66(18) . . ?
H1A C1 H1B 109.1 . . ?
C2 C1 H1A 111.2 . . ?
C2 C1 H1B 111.2 . . ?
C3 C2 C1 100.66(17) . . ?
C3 C2 C6 111.29(18) . . ?
C5 C2 C1 109.80(18) . . ?
C5 C2 C3 114.58(18) . . ?
C5 C2 C6 110.56(19) . . ?
C6 C2 C1 109.46(18) . . ?
C4 C3 C2 109.20(18) . . ?
C7 C3 C2 127.9(2) . . ?
C7 C3 C4 122.8(2) . . ?
N1 C4 C3 102.97(18) . . ?
N1 C4 H4A 111.2 . . ?
N1 C4 H4B 111.2 . . ?
C3 C4 H4A 111.2 . . ?
C3 C4 H4B 111.2 . . ?
H4A C4 H4B 109.1 . . ?
C2 C5 H5A 109.5 . . ?
C2 C5 H5B 109.5 . . ?
C2 C5 H5C 109.5 . . ?
H5A C5 H5B 109.5 . . ?
H5A C5 H5C 109.5 . . ?
H5B C5 H5C 109.5 . . ?
C2 C6 H6A 109.5 . . ?
C2 C6 H6B 109.5 . . ?
C2 C6 H6C 109.5 . . ?
H6A C6 H6B 109.5 . . ?
H6A C6 H6C 109.5 . . ?
H6B C6 H6C 109.5 . . ?
C3 C7 Br1 117.47(17) . . ?
C3 C7 C8 131.1(2) . . ?
C8 C7 Br1 111.43(15) . . ?
C9 C8 C7 120.5(2) . . ?
C13 C8 C7 120.8(2) . . ?
C13 C8 C9 118.6(2) . . ?
C8 C9 H9 119.5 . . ?
C10 C9 C8 121.1(2) . . ?
C10 C9 H9 119.5 . . ?
C9 C10 H10 120.7 . . ?
C9 C10 C11 118.7(2) . . ?
C11 C10 H10 120.7 . . ?
C10 C11 Br2 119.44(18) . . ?
C12 C11 Br2 119.11(17) . . ?
C12 C11 C10 121.4(2) . . ?
C11 C12 H12 120.4 . . ?
C11 C12 C13 119.1(2) . . ?
C13 C12 H12 120.4 . . ?
C8 C13 H13 119.5 . . ?
C12 C13 C8 121.0(2) . . ?
C12 C13 H13 119.5 . . ?
C15 C14 S1 119.01(18) . . ?
C15 C14 C19 120.3(2) . . ?
C19 C14 S1 120.63(18) . . ?
C14 C15 H15 120.2 . . ?
C16 C15 C14 119.6(2) . . ?
C16 C15 H15 120.2 . . ?
C15 C16 H16 119.4 . . ?
C15 C16 C17 121.2(2) . . ?
C17 C16 H16 119.4 . . ?
C16 C17 C20 120.3(2) . . ?
C18 C17 C16 118.3(2) . . ?
C18 C17 C20 121.4(2) . . ?
C17 C18 H18 119.4 . . ?
C19 C18 C17 121.3(2) . . ?
C19 C18 H18 119.4 . . ?
C14 C19 H19 120.3 . . ?
C18 C19 C14 119.4(2) . . ?
C18 C19 H19 120.3 . . ?
C17 C20 H20A 109.5 . . ?
C17 C20 H20B 109.5 . . ?
C17 C20 H20C 109.5 . . ?
H20A C20 H20B 109.5 . . ?
H20A C20 H20C 109.5 . . ?
H20B C20 H20C 109.5 . . ?

loop_
_geom_bond_atom_site_label_1
_geom_bond_atom_site_label_2
_geom_bond_distance
_geom_bond_site_symmetry_2
_geom_bond_publ_flag
Br1 C7 1.933(2) . ?
Br2 C11 1.898(2) . ?
S1 O1 1.4332(19) . ?
S1 O2 1.4326(18) . ?
S1 N1 1.6412(19) . ?
S1 C14 1.759(2) . ?
N1 C1 1.474(3) . ?
N1 C4 1.467(3) . ?
C1 H1A 0.9900 . ?
C1 H1B 0.9900 . ?
C1 C2 1.542(3) . ?
C2 C3 1.534(3) . ?
C2 C5 1.524(3) . ?
C2 C6 1.539(3) . ?
C3 C4 1.516(3) . ?
C3 C7 1.328(3) . ?
C4 H4A 0.9900 . ?
C4 H4B 0.9900 . ?
C5 H5A 0.9800 . ?
C5 H5B 0.9800 . ?
C5 H5C 0.9800 . ?
C6 H6A 0.9800 . ?
C6 H6B 0.9800 . ?
C6 H6C 0.9800 . ?
C7 C8 1.478(3) . ?
C8 C9 1.403(3) . ?
C8 C13 1.392(3) . ?
C9 H9 0.9500 . ?
C9 C10 1.386(3) . ?
C10 H10 0.9500 . ?
C10 C11 1.391(3) . ?
C11 C12 1.383(3) . ?
C12 H12 0.9500 . ?
C12 C13 1.386(3) . ?
C13 H13 0.9500 . ?
C14 C15 1.391(3) . ?
C14 C19 1.395(3) . ?
C15 H15 0.9500 . ?
C15 C16 1.381(4) . ?
C16 H16 0.9500 . ?
C16 C17 1.397(4) . ?
C17 C18 1.396(3) . ?
C17 C20 1.501(4) . ?
C18 H18 0.9500 . ?
C18 C19 1.382(4) . ?
C19 H19 0.9500 . ?
C20 H20A 0.9800 . ?
C20 H20B 0.9800 . ?
C20 H20C 0.9800 . ?

loop_
_geom_torsion_atom_site_label_1
_geom_torsion_atom_site_label_2
_geom_torsion_atom_site_label_3
_geom_torsion_atom_site_label_4
_geom_torsion
_geom_torsion_site_symmetry_1
_geom_torsion_site_symmetry_2
_geom_torsion_site_symmetry_3
_geom_torsion_site_symmetry_4
_geom_torsion_publ_flag
Br1 C7 C8 C9 63.6(2) . . . . ?
Br1 C7 C8 C13 -112.8(2) . . . . ?
Br2 C11 C12 C13 179.01(17) . . . . ?
S1 N1 C1 C2 -179.35(15) . . . . ?
S1 N1 C4 C3 167.67(15) . . . . ?
S1 C14 C15 C16 176.31(19) . . . . ?
S1 C14 C19 C18 -176.36(18) . . . . ?
O1 S1 N1 C1 175.98(17) . . . . ?
O1 S1 N1 C4 43.70(19) . . . . ?
O1 S1 C14 C15 162.36(18) . . . . ?
O1 S1 C14 C19 -21.2(2) . . . . ?
O2 S1 N1 C1 -54.5(2) . . . . ?
O2 S1 N1 C4 173.18(17) . . . . ?
O2 S1 C14 C15 30.0(2) . . . . ?
O2 S1 C14 C19 -153.61(19) . . . . ?
N1 S1 C14 C15 -83.5(2) . . . . ?
N1 S1 C14 C19 92.9(2) . . . . ?
N1 C1 C2 C3 36.0(2) . . . . ?
N1 C1 C2 C5 157.17(18) . . . . ?
N1 C1 C2 C6 -81.3(2) . . . . ?
C1 N1 C4 C3 30.2(2) . . . . ?
C1 C2 C3 C4 -18.6(2) . . . . ?
C1 C2 C3 C7 157.9(2) . . . . ?
C2 C3 C4 N1 -5.9(2) . . . . ?
C2 C3 C7 Br1 -177.17(17) . . . . ?
C2 C3 C7 C8 3.9(4) . . . . ?
C3 C7 C8 C9 -117.4(3) . . . . ?
C3 C7 C8 C13 66.2(3) . . . . ?
C4 N1 C1 C2 -42.8(2) . . . . ?
C4 C3 C7 Br1 -1.1(3) . . . . ?
C4 C3 C7 C8 180.0(2) . . . . ?
C5 C2 C3 C4 -136.3(2) . . . . ?
C5 C2 C3 C7 40.2(3) . . . . ?
C6 C2 C3 C4 97.3(2) . . . . ?
C6 C2 C3 C7 -86.2(3) . . . . ?
C7 C3 C4 N1 177.3(2) . . . . ?
C7 C8 C9 C10 -178.4(2) . . . . ?
C7 C8 C13 C12 178.0(2) . . . . ?
C8 C9 C10 C11 0.3(3) . . . . ?
C9 C8 C13 C12 1.6(3) . . . . ?
C9 C10 C11 Br2 -179.34(17) . . . . ?
C9 C10 C11 C12 1.8(3) . . . . ?
C10 C11 C12 C13 -2.1(3) . . . . ?
C11 C12 C13 C8 0.4(3) . . . . ?
C13 C8 C9 C10 -1.9(3) . . . . ?
C14 S1 N1 C1 59.90(19) . . . . ?
C14 S1 N1 C4 -72.38(19) . . . . ?
C14 C15 C16 C17 -0.4(4) . . . . ?
C15 C14 C19 C18 0.0(3) . . . . ?
C15 C16 C17 C18 0.9(4) . . . . ?
C15 C16 C17 C20 -179.5(2) . . . . ?
C16 C17 C18 C19 -1.0(4) . . . . ?
C17 C18 C19 C14 0.6(3) . . . . ?
C19 C14 C15 C16 -0.1(4) . . . . ?
C20 C17 C18 C19 179.4(2) . . . . ?
